data_4326171
loop_
_publ_author_name
'Luciano Cuesta'
'Dune Prat'
'Tatiana Soler'
'Rafael Navarro'
'Esteban P. Urriolabeitia'

_publ_contact_author_address
;
ICMA, CSIC-Universidad de Zaragoza, Plaza S. Francisco, 
50009 Zaragoza (Spain)
;
_publ_contact_author_email esteban@unizar.es
_publ_contact_author_fax (+34)976761187
_publ_contact_author_name 'Esteban P. Urriolabeitia'
_publ_contact_author_phone (+34)976762302
_publ_section_title
;
 Novel Cyclopalladated Imino-thiophenes: Synthesis and Reactivity Toward
 Alkynes and Carbon Monoxide
;
_journal_name_full 'Inorganic Chemistry'
_journal_page_first 8598
_journal_page_last 8607
_journal_paper_doi 10.1021/ic201158v
_journal_volume 50
_journal_year 2011
_chemical_formula_moiety 'C30 H20 Cl2 N2 Pd2 S2'
_chemical_formula_sum 'C30 H20 Cl2 N2 Pd2 S2'
_chemical_formula_weight 756.30
_chemical_name_systematic
; 
 ? 
;
_space_group_IT_number 2
_symmetry_cell_setting triclinic
_symmetry_space_group_name_Hall '-P 1'
_symmetry_space_group_name_H-M 'P -1'
_atom_sites_solution_hydrogens geom
_atom_sites_solution_primary direct
_atom_sites_solution_secondary difmap
_cell_angle_alpha 108.826(4)
_cell_angle_beta 100.350(4)
_cell_angle_gamma 101.074(4)
_cell_formula_units_Z 1
_cell_length_a 6.1334(11)
_cell_length_b 10.3097(18)
_cell_length_c 11.480(2)
_cell_measurement_reflns_used 1157
_cell_measurement_temperature 173(1)
_cell_measurement_theta_max 22.8
_cell_measurement_theta_min 2.3
_cell_volume 651.1(2)
_computing_cell_refinement 'Bruker SMART V5.625'
_computing_data_collection 'Bruker SMART V5.625'
_computing_data_reduction 'Bruker SAINT V6.28A'
_computing_molecular_graphics 'SHELXTL  Rel. 6.12/V (Siemens, 1996)'
_computing_publication_material 'SHELX-97 (Sheldrick, 1997)'
_computing_structure_refinement 'SHELXL-97 (Sheldrick, 1997)'
_computing_structure_solution 'SHELXS-97 (Sheldrick, 1990)'
_diffrn_ambient_temperature 173(1)
_diffrn_measured_fraction_theta_full 0.997
_diffrn_measured_fraction_theta_max 0.997
_diffrn_measurement_device_type 'CCD area detector'
_diffrn_measurement_method 'phi and omega scans'
_diffrn_radiation_monochromator graphite
_diffrn_radiation_source 'fine-focus sealed tube'
_diffrn_radiation_type MoK\a
_diffrn_radiation_wavelength 0.71073
_diffrn_reflns_av_R_equivalents 0.0412
_diffrn_reflns_av_sigmaI/netI 0.0696
_diffrn_reflns_limit_h_max 7
_diffrn_reflns_limit_h_min -7
_diffrn_reflns_limit_k_max 13
_diffrn_reflns_limit_k_min -13
_diffrn_reflns_limit_l_max 14
_diffrn_reflns_limit_l_min -14
_diffrn_reflns_number 6342
_diffrn_reflns_theta_full 27.53
_diffrn_reflns_theta_max 27.53
_diffrn_reflns_theta_min 1.94
_exptl_absorpt_coefficient_mu 1.772
_exptl_absorpt_correction_T_max 0.9652
_exptl_absorpt_correction_T_min 0.8780
_exptl_absorpt_correction_type multi-scan
_exptl_absorpt_process_details 'Bruker/Siemens SADABS V2.03'
_exptl_crystal_colour orange
_exptl_crystal_density_diffrn 1.929
_exptl_crystal_description plate
_exptl_crystal_F_000 372
_exptl_crystal_size_max 0.13
_exptl_crystal_size_mid 0.11
_exptl_crystal_size_min 0.02
_refine_diff_density_max 0.695
_refine_diff_density_min -0.631
_refine_diff_density_rms 0.137
_refine_ls_extinction_method none
_refine_ls_goodness_of_fit_ref 1.045
_refine_ls_hydrogen_treatment constr
_refine_ls_matrix_type full
_refine_ls_number_parameters 172
_refine_ls_number_reflns 2986
_refine_ls_number_restraints 0
_refine_ls_restrained_S_all 1.045
_refine_ls_R_factor_all 0.0573
_refine_ls_R_factor_gt 0.0409
_refine_ls_shift/su_max 0.001
_refine_ls_shift/su_mean 0.000
_refine_ls_structure_factor_coef Fsqd
_refine_ls_weighting_details 'calc w=1/[\s^2^(Fo^2^)+(0.0358P)^2^] where P=(Fo^2^+2Fc^2^)/3'
_refine_ls_weighting_scheme calc
_refine_ls_wR_factor_gt 0.0861
_refine_ls_wR_factor_ref 0.0911
_reflns_number_gt 2400
_reflns_number_total 2986
_reflns_threshold_expression I>2\s(I)
_cod_data_source_file ic201158v_si_002_2.cif
_cod_data_source_block '__2b'
_cod_database_code 4326171

loop_
_symmetry_equiv_pos_as_xyz
'x, y, z'
'-x, -y, -z'

loop_
_atom_site_label
_atom_site_type_symbol
_atom_site_fract_x
_atom_site_fract_y
_atom_site_fract_z
_atom_site_U_iso_or_equiv
_atom_site_adp_type
_atom_site_occupancy
_atom_site_symmetry_multiplicity
_atom_site_calc_flag
_atom_site_refinement_flags
Pd1 Pd 0.75440(6) 0.10515(4) 0.50249(3) 0.02228(12) Uani 1 1 d .
Cl1 Cl 0.61842(18) 0.02237(13) 0.64903(11) 0.0283(3) Uani 1 1 d .
C1 C 1.0567(7) 0.2089(5) 0.6179(4) 0.0241(10) Uani 1 1 d .
S1 S 1.1755(2) 0.24684(14) 0.77740(11) 0.0295(3) Uani 1 1 d .
C2 C 1.4384(8) 0.3505(5) 0.7755(5) 0.0265(10) Uani 1 1 d .
C3 C 1.6301(8) 0.4253(5) 0.8765(5) 0.0327(12) Uani 1 1 d .
H3 H 1.6300 0.4253 0.9575 0.039 Uiso 1 1 calc R
C4 C 1.8202(8) 0.4994(5) 0.8561(5) 0.0344(12) Uani 1 1 d .
H4 H 1.9495 0.5509 0.9238 0.041 Uiso 1 1 calc R
C5 C 1.8214(8) 0.4982(5) 0.7339(5) 0.0341(12) Uani 1 1 d .
H5 H 1.9533 0.5474 0.7213 0.041 Uiso 1 1 calc R
C6 C 1.6320(8) 0.4261(5) 0.6325(5) 0.0293(11) Uani 1 1 d .
H6 H 1.6352 0.4260 0.5518 0.035 Uiso 1 1 calc R
C7 C 1.4318(7) 0.3518(5) 0.6525(5) 0.0247(10) Uani 1 1 d .
C8 C 1.2121(8) 0.2711(5) 0.5649(4) 0.0240(10) Uani 1 1 d .
C9 C 1.1204(8) 0.2538(5) 0.4371(4) 0.0242(10) Uani 1 1 d .
H9 H 1.2106 0.2899 0.3918 0.029 Uiso 1 1 calc R
N1 N 0.9053(6) 0.1856(4) 0.3857(3) 0.0247(8) Uani 1 1 d .
C10 C 0.8059(7) 0.1733(5) 0.2580(4) 0.0240(10) Uani 1 1 d .
C11 C 0.6078(8) 0.2153(5) 0.2336(5) 0.0293(11) Uani 1 1 d .
H11 H 0.5322 0.2436 0.2969 0.035 Uiso 1 1 calc R
C12 C 0.5232(8) 0.2146(5) 0.1128(5) 0.0363(12) Uani 1 1 d .
H12 H 0.3912 0.2443 0.0957 0.044 Uiso 1 1 calc R
C13 C 0.6323(9) 0.1702(5) 0.0173(5) 0.0329(12) Uani 1 1 d .
H13 H 0.5727 0.1686 -0.0637 0.039 Uiso 1 1 calc R
C14 C 0.8286(8) 0.1286(5) 0.0431(5) 0.0300(11) Uani 1 1 d .
H14 H 0.9032 0.0995 -0.0206 0.036 Uiso 1 1 calc R
C15 C 0.9171(8) 0.1292(5) 0.1630(4) 0.0291(11) Uani 1 1 d .
H15 H 1.0501 0.1004 0.1798 0.035 Uiso 1 1 calc R

loop_
_atom_site_aniso_label
_atom_site_aniso_U_11
_atom_site_aniso_U_22
_atom_site_aniso_U_33
_atom_site_aniso_U_23
_atom_site_aniso_U_13
_atom_site_aniso_U_12
Pd1 0.01733(18) 0.0269(2) 0.02269(19) 0.01217(15) 0.00396(13) 0.00197(13)
Cl1 0.0211(6) 0.0366(7) 0.0265(6) 0.0164(5) 0.0037(5) 0.0001(5)
C1 0.019(2) 0.028(3) 0.025(2) 0.012(2) 0.0021(19) 0.0047(19)
S1 0.0240(6) 0.0387(7) 0.0264(6) 0.0170(6) 0.0032(5) 0.0041(5)
C2 0.021(2) 0.028(3) 0.030(3) 0.014(2) 0.002(2) 0.007(2)
C3 0.036(3) 0.033(3) 0.030(3) 0.016(2) 0.001(2) 0.009(2)
C4 0.021(2) 0.034(3) 0.036(3) 0.012(2) -0.010(2) -0.002(2)
C5 0.025(3) 0.032(3) 0.045(3) 0.020(3) 0.003(2) 0.002(2)
C6 0.021(2) 0.027(3) 0.038(3) 0.015(2) 0.001(2) 0.003(2)
C7 0.019(2) 0.020(2) 0.033(3) 0.009(2) 0.004(2) 0.0039(18)
C8 0.022(2) 0.025(2) 0.024(2) 0.010(2) 0.0068(19) 0.0050(19)
C9 0.024(2) 0.023(2) 0.026(2) 0.011(2) 0.007(2) 0.0037(19)
N1 0.024(2) 0.029(2) 0.022(2) 0.0106(18) 0.0065(17) 0.0077(17)
C10 0.021(2) 0.024(2) 0.024(2) 0.011(2) 0.0021(19) -0.0018(19)
C11 0.020(2) 0.039(3) 0.033(3) 0.019(2) 0.010(2) 0.006(2)
C12 0.028(3) 0.040(3) 0.048(3) 0.028(3) 0.005(2) 0.008(2)
C13 0.038(3) 0.030(3) 0.027(3) 0.015(2) 0.001(2) 0.003(2)
C14 0.036(3) 0.027(3) 0.025(2) 0.009(2) 0.010(2) 0.002(2)
C15 0.028(3) 0.032(3) 0.026(3) 0.012(2) 0.004(2) 0.005(2)

loop_
_atom_type_symbol
_atom_type_description
_atom_type_scat_dispersion_real
_atom_type_scat_dispersion_imag
_atom_type_scat_source
C C 0.0033 0.0016 'International Tables Vol C Tables 4.2.6.8 and 6.1.1.4'
H H 0.0000 0.0000 'International Tables Vol C Tables 4.2.6.8 and 6.1.1.4'
N N 0.0061 0.0033 'International Tables Vol C Tables 4.2.6.8 and 6.1.1.4'
S S 0.1246 0.1234 'International Tables Vol C Tables 4.2.6.8 and 6.1.1.4'
Cl Cl 0.1484 0.1585 'International Tables Vol C Tables 4.2.6.8 and 6.1.1.4'
Pd Pd -0.9988 1.0072 'International Tables Vol C Tables 4.2.6.8 and 6.1.1.4'

loop_
_geom_angle_atom_site_label_1
_geom_angle_atom_site_label_2
_geom_angle_atom_site_label_3
_geom_angle
_geom_angle_site_symmetry_3
C1 Pd1 N1 80.26(17) .
C1 Pd1 Cl1 94.20(13) .
N1 Pd1 Cl1 174.41(11) .
C1 Pd1 Cl1 177.63(14) 2_656
N1 Pd1 Cl1 97.39(11) 2_656
Cl1 Pd1 Cl1 88.15(4) 2_656
Pd1 Cl1 Pd1 91.85(4) 2_656
C8 C1 S1 111.2(3) .
C8 C1 Pd1 114.9(3) .
S1 C1 Pd1 133.8(3) .
C1 S1 C2 92.4(2) .
C3 C2 C7 121.6(4) .
C3 C2 S1 127.7(4) .
C7 C2 S1 110.7(3) .
C4 C3 C2 119.2(5) .
C4 C3 H3 120.4 .
C2 C3 H3 120.4 .
C3 C4 C5 120.4(5) .
C3 C4 H4 119.8 .
C5 C4 H4 119.8 .
C6 C5 C4 121.4(5) .
C6 C5 H5 119.3 .
C4 C5 H5 119.3 .
C5 C6 C7 119.0(5) .
C5 C6 H6 120.5 .
C7 C6 H6 120.5 .
C2 C7 C6 118.4(4) .
C2 C7 C8 111.3(4) .
C6 C7 C8 130.3(4) .
C1 C8 C9 114.2(4) .
C1 C8 C7 114.3(4) .
C9 C8 C7 131.2(4) .
N1 C9 C8 117.2(4) .
N1 C9 H9 121.4 .
C8 C9 H9 121.4 .
C9 N1 C10 118.0(4) .
C9 N1 Pd1 113.2(3) .
C10 N1 Pd1 128.9(3) .
C11 C10 C15 120.6(4) .
C11 C10 N1 119.0(4) .
C15 C10 N1 120.2(4) .
C10 C11 C12 118.8(5) .
C10 C11 H11 120.6 .
C12 C11 H11 120.6 .
C13 C12 C11 121.0(5) .
C13 C12 H12 119.5 .
C11 C12 H12 119.5 .
C14 C13 C12 119.5(5) .
C14 C13 H13 120.3 .
C12 C13 H13 120.3 .
C13 C14 C15 120.6(5) .
C13 C14 H14 119.7 .
C15 C14 H14 119.7 .
C14 C15 C10 119.5(5) .
C14 C15 H15 120.3 .
C10 C15 H15 120.3 .

loop_
_geom_bond_atom_site_label_1
_geom_bond_atom_site_label_2
_geom_bond_distance
_geom_bond_site_symmetry_2
Pd1 C1 1.944(4) .
Pd1 N1 2.051(4) .
Pd1 Cl1 2.3263(12) .
Pd1 Cl1 2.4337(12) 2_656
Cl1 Pd1 2.4337(12) 2_656
C1 C8 1.384(6) .
C1 S1 1.728(5) .
S1 C2 1.763(5) .
C2 C3 1.381(7) .
C2 C7 1.410(6) .
C3 C4 1.367(7) .
C3 H3 0.9300 .
C4 C5 1.400(7) .
C4 H4 0.9300 .
C5 C6 1.372(7) .
C5 H5 0.9300 .
C6 C7 1.415(6) .
C6 H6 0.9300 .
C7 C8 1.436(6) .
C8 C9 1.414(6) .
C9 N1 1.296(6) .
C9 H9 0.9300 .
N1 C10 1.438(5) .
C10 C11 1.378(6) .
C10 C15 1.389(6) .
C11 C12 1.388(7) .
C11 H11 0.9300 .
C12 C13 1.384(7) .
C12 H12 0.9300 .
C13 C14 1.369(7) .
C13 H13 0.9300 .
C14 C15 1.382(6) .
C14 H14 0.9300 .
C15 H15 0.9300 .
